data_1508482
loop_
_publ_author_name
'Ishidzu, Ken-ichi'
'Ashizawa, Minoru'
'Watanabe, Masaki'
'Shirahata, Takashi'
'Misaki, Yohji'

_publ_section_title
;
 Synthesis, Structures and Properties of Molecular Conductors Based on
 Bis-Fused Donors Composed of (Thio)Pyran-4-ylidene-1,3-dithiole and
 Tetraselenafulvalene
;
_journal_issue 3
_journal_name_full Crystals
_journal_page_first 1092
_journal_page_last 1107
_journal_paper_doi 10.3390/cryst2031092
_journal_volume 2
_journal_year 2012
_chemical_formula_sum 'C14 H10 O S4 Se4'
_chemical_formula_weight 638.30
_chemical_name_systematic
; 
 ? 
;
_space_group_IT_number 14
_symmetry_cell_setting monoclinic
_symmetry_space_group_name_Hall '-P 2yn'
_symmetry_space_group_name_H-M 'P 1 21/n 1'
_atom_sites_solution_hydrogens geom
_atom_sites_solution_primary direct
_atom_sites_solution_secondary difmap
_audit_creation_method SHELXL-97
_cell_angle_alpha 90.00
_cell_angle_beta 93.903(6)
_cell_angle_gamma 90.00
_cell_formula_units_Z 4
_cell_length_a 5.2296(10)
_cell_length_b 11.006(2)
_cell_length_c 31.718(6)
_cell_measurement_reflns_used 4403
_cell_measurement_temperature 293
_cell_measurement_theta_max 27.49
_cell_measurement_theta_min 3.17
_cell_volume 1821.4(6)
_computing_cell_refinement CrystalClear
_computing_data_collection 'CrystalClear (Rigaku/MSC Inc., 2006)'
_computing_data_reduction CrystalClear
_computing_molecular_graphics 'CrystalStructure 4.0 (Rigaku, 2010)'
_computing_publication_material 'CrystalStructure 4.0'
_computing_structure_refinement 'SHELXL-97 (Sheldrick, 1997)'
_computing_structure_solution SIR97
_diffrn_ambient_temperature 293
_diffrn_detector_area_resol_mean 7.314
_diffrn_measured_fraction_theta_full 0.988
_diffrn_measured_fraction_theta_max 0.988
_diffrn_measurement_device_type 'Rigaku Mercury70'
_diffrn_measurement_method \w
_diffrn_radiation_monochromator graphite
_diffrn_radiation_source 'fine-focus sealed tube'
_diffrn_radiation_type MoK\a
_diffrn_radiation_wavelength 0.71070
_diffrn_reflns_av_R_equivalents 0.0624
_diffrn_reflns_av_sigmaI/netI 0.0552
_diffrn_reflns_limit_h_max 6
_diffrn_reflns_limit_h_min -6
_diffrn_reflns_limit_k_max 14
_diffrn_reflns_limit_k_min -13
_diffrn_reflns_limit_l_max 41
_diffrn_reflns_limit_l_min -34
_diffrn_reflns_number 16677
_diffrn_reflns_theta_full 27.48
_diffrn_reflns_theta_max 27.48
_diffrn_reflns_theta_min 3.17
_exptl_absorpt_coefficient_mu 8.514
_exptl_absorpt_correction_T_max 0.6755
_exptl_absorpt_correction_T_min 0.2808
_exptl_absorpt_correction_type multi-scan
_exptl_absorpt_process_details
;
REQAB (Rigaku, 1998)
;
_exptl_crystal_colour Red
_exptl_crystal_density_diffrn 2.328
_exptl_crystal_density_method 'not measured'
_exptl_crystal_description Block
_exptl_crystal_F_000 1208
_exptl_crystal_size_max 0.20
_exptl_crystal_size_mid 0.10
_exptl_crystal_size_min 0.05
_refine_diff_density_max 0.837
_refine_diff_density_min -0.891
_refine_diff_density_rms 0.158
_refine_ls_extinction_method none
_refine_ls_goodness_of_fit_ref 1.068
_refine_ls_hydrogen_treatment constr
_refine_ls_matrix_type full
_refine_ls_number_parameters 211
_refine_ls_number_reflns 4129
_refine_ls_number_restraints 0
_refine_ls_restrained_S_all 1.068
_refine_ls_R_factor_all 0.0918
_refine_ls_R_factor_gt 0.0601
_refine_ls_shift/su_max 0.000
_refine_ls_shift/su_mean 0.000
_refine_ls_structure_factor_coef Fsqd
_refine_ls_weighting_details 'calc w=1/[\s^2^(Fo^2^)+(0.0629P)^2^+3.2485P] where P=(Fo^2^+2Fc^2^)/3'
_refine_ls_weighting_scheme calc
_refine_ls_wR_factor_gt 0.1397
_refine_ls_wR_factor_ref 0.1596
_reflns_number_gt 2787
_reflns_number_total 4129
_reflns_threshold_expression >2sigma(I)
_cod_data_source_file rev_misaki_crystals-02-01092-s001_DC217.cif
_cod_data_source_block TM-PDS-STP_chateigner_1508482
_cod_database_code 1508482

loop_
_symmetry_equiv_pos_as_xyz
'x, y, z'
'-x+1/2, y+1/2, -z+1/2'
'-x, -y, -z'
'x-1/2, -y-1/2, z-1/2'

loop_
_atom_site_label
_atom_site_type_symbol
_atom_site_fract_x
_atom_site_fract_y
_atom_site_fract_z
_atom_site_U_iso_or_equiv
_atom_site_adp_type
_atom_site_occupancy
_atom_site_symmetry_multiplicity
_atom_site_calc_flag
_atom_site_refinement_flags
Se1 Se 0.56405(13) 0.32008(6) 0.19714(2) 0.0408(2) Uani 1 1 d .
Se2 Se 0.80272(12) 0.05872(6) 0.22577(2) 0.0391(2) Uani 1 1 d .
Se3 Se 0.91088(14) 0.31208(7) 0.11088(2) 0.0472(2) Uani 1 1 d .
Se4 Se 1.17081(14) 0.06382(7) 0.14268(2) 0.0453(2) Uani 1 1 d .
S1 S 0.2158(3) 0.30357(15) 0.27497(5) 0.0402(4) Uani 1 1 d .
S2 S 0.4359(3) 0.06210(15) 0.30143(5) 0.0406(4) Uani 1 1 d .
S3 S 1.2112(4) 0.3045(2) 0.02885(7) 0.0703(7) Uani 1 1 d .
S4 S 1.4909(4) 0.0547(2) 0.06349(8) 0.0665(6) Uani 1 1 d .
O1 O -0.2395(11) 0.1746(6) 0.41477(18) 0.0722(17) Uani 1 1 d .
C1 C -0.2552(15) 0.2687(8) 0.3853(3) 0.062(2) Uani 1 1 d .
H1 H -0.3728 0.3306 0.3890 0.075 Uiso 1 1 calc R
C2 C -0.0552(16) 0.0904(7) 0.4097(2) 0.058(2) Uani 1 1 d .
H2 H -0.0316 0.0309 0.4304 0.069 Uiso 1 1 calc R
C3 C -0.1144(13) 0.2752(6) 0.3528(2) 0.0468(17) Uani 1 1 d .
H3 H -0.1359 0.3404 0.3342 0.056 Uiso 1 1 calc R
C4 C 0.0918(13) 0.0859(6) 0.3781(2) 0.0455(16) Uani 1 1 d .
H4 H 0.2069 0.0220 0.3763 0.055 Uiso 1 1 calc R
C5 C 0.0780(13) 0.1810(6) 0.3451(2) 0.0422(16) Uani 1 1 d .
C6 C 0.2238(12) 0.1815(6) 0.31176(19) 0.0378(15) Uani 1 1 d .
C7 C 0.4456(12) 0.2383(6) 0.2445(2) 0.0381(15) Uani 1 1 d .
C8 C 0.5468(12) 0.1304(6) 0.2561(2) 0.0393(15) Uani 1 1 d .
C9 C 0.7902(12) 0.1896(6) 0.1862(2) 0.0384(14) Uani 1 1 d .
C10 C 0.9280(12) 0.1866(6) 0.1523(2) 0.0383(15) Uani 1 1 d .
C11 C 1.1403(14) 0.2306(7) 0.0761(2) 0.0491(18) Uani 1 1 d .
C12 C 1.2509(14) 0.1291(7) 0.0894(2) 0.0496(18) Uani 1 1 d .
C13 C 0.9010(17) 0.3483(9) 0.0068(3) 0.084(3) Uani 1 1 d .
H5 H 0.7836 0.2820 0.0091 0.101 Uiso 1 1 calc R
H6 H 0.9114 0.3692 -0.0224 0.101 Uiso 1 1 calc R
H7 H 0.8417 0.4172 0.0219 0.101 Uiso 1 1 calc R
C14 C 1.3140(18) -0.0764(9) 0.0467(3) 0.090(3) Uani 1 1 d .
H8 H 1.2591 -0.1188 0.0710 0.108 Uiso 1 1 calc R
H9 H 1.4204 -0.1288 0.0312 0.108 Uiso 1 1 calc R
H10 H 1.1668 -0.0524 0.0289 0.108 Uiso 1 1 calc R

loop_
_atom_site_aniso_label
_atom_site_aniso_U_11
_atom_site_aniso_U_22
_atom_site_aniso_U_33
_atom_site_aniso_U_23
_atom_site_aniso_U_13
_atom_site_aniso_U_12
Se1 0.0473(4) 0.0367(4) 0.0400(4) 0.0033(3) 0.0135(3) 0.0036(3)
Se2 0.0416(4) 0.0377(4) 0.0393(4) 0.0020(3) 0.0124(3) 0.0056(3)
Se3 0.0554(5) 0.0431(4) 0.0451(4) 0.0067(3) 0.0170(4) 0.0084(3)
Se4 0.0497(4) 0.0441(4) 0.0437(4) 0.0051(3) 0.0152(3) 0.0087(3)
S1 0.0426(9) 0.0357(9) 0.0439(10) 0.0030(7) 0.0145(8) 0.0050(7)
S2 0.0439(9) 0.0392(9) 0.0405(9) 0.0040(7) 0.0158(8) 0.0057(7)
S3 0.0669(13) 0.0869(16) 0.0605(13) 0.0315(12) 0.0301(11) 0.0152(12)
S4 0.0695(14) 0.0655(14) 0.0687(14) 0.0033(11) 0.0349(12) 0.0153(11)
O1 0.077(4) 0.081(4) 0.064(4) 0.002(3) 0.039(3) 0.008(3)
C1 0.062(5) 0.065(5) 0.062(5) -0.007(4) 0.026(4) 0.005(4)
C2 0.076(5) 0.053(5) 0.045(4) 0.002(3) 0.017(4) 0.002(4)
C3 0.046(4) 0.051(4) 0.045(4) 0.003(3) 0.013(3) -0.005(3)
C4 0.043(4) 0.047(4) 0.048(4) -0.004(3) 0.010(3) -0.003(3)
C5 0.045(4) 0.046(4) 0.037(4) -0.001(3) 0.011(3) 0.004(3)
C6 0.037(3) 0.043(4) 0.035(3) -0.004(3) 0.012(3) 0.001(3)
C7 0.036(3) 0.041(4) 0.039(4) -0.002(3) 0.010(3) -0.001(3)
C8 0.040(4) 0.042(4) 0.037(4) 0.001(3) 0.011(3) 0.002(3)
C9 0.039(3) 0.039(4) 0.038(4) 0.000(3) 0.006(3) 0.003(3)
C10 0.040(4) 0.040(4) 0.036(3) 0.001(3) 0.010(3) 0.000(3)
C11 0.050(4) 0.056(5) 0.044(4) 0.003(3) 0.021(3) 0.002(3)
C12 0.053(4) 0.052(4) 0.046(4) 0.005(3) 0.023(4) 0.006(3)
C13 0.084(7) 0.099(7) 0.072(6) 0.020(5) 0.014(5) 0.004(6)
C14 0.084(7) 0.124(9) 0.065(6) -0.009(6) 0.025(5) 0.000(6)

loop_
_atom_type_symbol
_atom_type_description
_atom_type_scat_dispersion_real
_atom_type_scat_dispersion_imag
_atom_type_scat_source
C C 0.0033 0.0016 'International Tables Vol C Tables 4.2.6.8 and 6.1.1.4'
H H 0.0000 0.0000 'International Tables Vol C Tables 4.2.6.8 and 6.1.1.4'
O O 0.0106 0.0060 'International Tables Vol C Tables 4.2.6.8 and 6.1.1.4'
S S 0.1246 0.1234 'International Tables Vol C Tables 4.2.6.8 and 6.1.1.4'
Se Se -0.0929 2.2259 'International Tables Vol C Tables 4.2.6.8 and 6.1.1.4'

loop_
_geom_angle_atom_site_label_1
_geom_angle_atom_site_label_2
_geom_angle_atom_site_label_3
_geom_angle
C7 Se1 C9 91.5(3)
C8 Se2 C9 91.5(3)
C10 Se3 C11 93.2(3)
C10 Se4 C12 93.7(3)
C7 S1 C6 93.8(3)
C8 S2 C6 94.6(3)
C11 S3 C13 102.7(4)
C12 S4 C14 98.3(4)
C2 O1 C1 116.1(6)
C3 C1 O1 123.9(7)
C3 C1 H1 118.0
O1 C1 H1 118.0
C4 C2 O1 125.3(7)
C4 C2 H2 117.3
O1 C2 H2 117.3
C1 C3 C5 121.2(7)
C1 C3 H3 119.4
C5 C3 H3 119.4
C2 C4 C5 120.9(7)
C2 C4 H4 119.5
C5 C4 H4 119.5
C6 C5 C3 123.8(6)
C6 C5 C4 123.8(6)
C3 C5 C4 112.4(6)
C5 C6 S2 122.7(5)
C5 C6 S1 122.0(5)
S2 C6 S1 115.3(3)
C8 C7 S1 119.0(5)
C8 C7 Se1 119.7(5)
S1 C7 Se1 121.2(4)
C7 C8 S2 117.3(5)
C7 C8 Se2 120.9(5)
S2 C8 Se2 121.8(4)
C10 C9 Se1 122.7(5)
C10 C9 Se2 121.0(5)
Se1 C9 Se2 116.3(3)
C9 C10 Se4 123.5(5)
C9 C10 Se3 122.4(5)
Se4 C10 Se3 114.0(3)
C12 C11 S3 123.4(5)
C12 C11 Se3 119.6(5)
S3 C11 Se3 116.8(4)
C11 C12 S4 124.1(5)
C11 C12 Se4 119.1(5)
S4 C12 Se4 116.6(4)
S3 C13 H5 109.5
S3 C13 H6 109.5
H5 C13 H6 109.5
S3 C13 H7 109.5
H5 C13 H7 109.5
H6 C13 H7 109.5
S4 C14 H8 109.5
S4 C14 H9 109.5
H8 C14 H9 109.5
S4 C14 H10 109.5
H8 C14 H10 109.5
H9 C14 H10 109.5

loop_
_geom_bond_atom_site_label_1
_geom_bond_atom_site_label_2
_geom_bond_distance
Se1 C7 1.891(6)
Se1 C9 1.907(6)
Se2 C8 1.875(6)
Se2 C9 1.908(6)
Se3 C10 1.904(6)
Se3 C11 1.909(7)
Se4 C10 1.893(6)
Se4 C12 1.910(7)
S1 C7 1.747(6)
S1 C6 1.778(6)
S2 C8 1.755(6)
S2 C6 1.765(6)
S3 C11 1.765(7)
S3 C13 1.788(9)
S4 C12 1.749(7)
S4 C14 1.776(10)
O1 C2 1.355(9)
O1 C1 1.393(10)
C1 C3 1.310(9)
C1 H1 0.9300
C2 C4 1.304(9)
C2 H2 0.9300
C3 C5 1.477(9)
C3 H3 0.9300
C4 C5 1.479(9)
C4 H4 0.9300
C5 C6 1.345(8)
C7 C8 1.342(9)
C9 C10 1.336(9)
C11 C12 1.315(10)
C13 H5 0.9600
C13 H6 0.9600
C13 H7 0.9600
C14 H8 0.9600
C14 H9 0.9600
C14 H10 0.9600

loop_
_cod_related_entry_id
_cod_related_entry_code
_cod_related_entry_database
1 30652006 ChemSpider
